data_7210506
loop_
_publ_author_name
'Peng, Jun-Bo'
'Ren, Yan-Ping'
'Kong, Xiang-Jian'
'Long, La-Sheng'
'Huang, Rong-Bin'
'Zheng, Lan-Sun'

_publ_section_title
;
 A series of di-, tri- and tetranuclear lanthanide clusters with slow
 magnetic relaxation for Dy2 and Dy4
;
_journal_issue 6
_journal_name_full CrystEngComm
_journal_page_first 2084
_journal_page_last 2090
_journal_paper_doi 10.1039/c0ce00589d
_journal_volume 13
_journal_year 2011
_chemical_formula_sum 'C168 H478 Cl36 Dy12 N24 O131'
_chemical_formula_weight 8157.94
_chemical_name_systematic
;
?
;
_space_group_IT_number 205
_symmetry_cell_setting cubic
_symmetry_space_group_name_Hall '-P 2ac 2ab 3'
_symmetry_space_group_name_H-M 'P a -3'
_atom_sites_solution_hydrogens geom
_atom_sites_solution_primary direct
_atom_sites_solution_secondary difmap
_audit_creation_method SHELXL-97
_cell_angle_alpha 90.00
_cell_angle_beta 90.00
_cell_angle_gamma 90.00
_cell_formula_units_Z 8
_cell_length_a 41.1341(3)
_cell_length_b 41.1341(3)
_cell_length_c 41.1341(3)
_cell_measurement_reflns_used 7066
_cell_measurement_temperature 173(2)
_cell_measurement_theta_max 28.8676
_cell_measurement_theta_min 2.7032
_cell_volume 69599.5(9)
_computing_cell_refinement 'CrysAlis RED, Oxford Diffraction Ltd.'
_computing_data_collection 'CrysAlis CCD, Oxford Diffraction Ltd.'
_computing_data_reduction 'CrysAlis RED, Oxford Diffraction Ltd.'
_computing_molecular_graphics 'SHELXL-97 (Sheldrick, 1997)'
_computing_publication_material 'SHELXL-97 (Sheldrick, 1997)'
_computing_structure_refinement 'SHELXL-97 (Sheldrick, 1997)'
_computing_structure_solution 'SHELXS-97 (Sheldrick, 1990)'
_diffrn_ambient_temperature 173(2)
_diffrn_measured_fraction_theta_full 0.997
_diffrn_measured_fraction_theta_max 0.997
_diffrn_measurement_device_type 'Xcalibur, Sapphire3, Gemini ultra'
_diffrn_radiation_monochromator graphite
_diffrn_radiation_source 'Enhance (Mo) X-ray Source'
_diffrn_radiation_type MoK\a
_diffrn_radiation_wavelength 0.71073
_diffrn_reflns_av_R_equivalents 0.1661
_diffrn_reflns_av_sigmaI/netI 0.3015
_diffrn_reflns_limit_h_max 15
_diffrn_reflns_limit_h_min -46
_diffrn_reflns_limit_k_max 28
_diffrn_reflns_limit_k_min -40
_diffrn_reflns_limit_l_max 16
_diffrn_reflns_limit_l_min -48
_diffrn_reflns_number 94564
_diffrn_reflns_theta_full 25.00
_diffrn_reflns_theta_max 25.00
_diffrn_reflns_theta_min 2.71
_exptl_absorpt_coefficient_mu 2.898
_exptl_absorpt_correction_T_max 0.5311
_exptl_absorpt_correction_T_min 0.4768
_exptl_absorpt_correction_type multi-scan
_exptl_crystal_colour colorless
_exptl_crystal_density_diffrn 1.557
_exptl_crystal_density_meas ?
_exptl_crystal_density_method 'not measured'
_exptl_crystal_description block
_exptl_crystal_F_000 32848
_exptl_crystal_size_max 0.30
_exptl_crystal_size_mid 0.25
_exptl_crystal_size_min 0.25
_refine_diff_density_max 2.028
_refine_diff_density_min -2.162
_refine_diff_density_rms 0.160
_refine_ls_extinction_method none
_refine_ls_goodness_of_fit_ref 0.962
_refine_ls_hydrogen_treatment constr
_refine_ls_matrix_type full
_refine_ls_number_parameters 1123
_refine_ls_number_reflns 20402
_refine_ls_number_restraints 210
_refine_ls_restrained_S_all 0.957
_refine_ls_R_factor_all 0.1547
_refine_ls_R_factor_gt 0.0585
_refine_ls_shift/su_max 0.004
_refine_ls_shift/su_mean 0.000
_refine_ls_structure_factor_coef Fsqd
_refine_ls_weighting_details 'calc w=1/[\s^2^(Fo^2^)+(0.0011P)^2^+0.0000P] where P=(Fo^2^+2Fc^2^)/3'
_refine_ls_weighting_scheme calc
_refine_ls_wR_factor_gt 0.0889
_refine_ls_wR_factor_ref 0.0959
_reflns_number_gt 7815
_reflns_number_total 20402
_reflns_threshold_expression >2sigma(I)
_cod_data_source_file c0ce00589d.txt
_cod_data_source_block complex2
_cod_depositor_comments
;
The following automatic conversions were performed:

'_exptl_crystal_density_meas' value 'not measured' was changed to '?'
- the value is perceived as not measured.

Automatic conversion script
Id: cif_fix_values 3008 2015-01-20 13:52:24Z robertas 
;
_cod_original_sg_symbol_H-M pa-3
_cod_database_code 7210506

loop_
_symmetry_equiv_pos_as_xyz
'x, y, z'
'-x+1/2, -y, z+1/2'
'-x, y+1/2, -z+1/2'
'x+1/2, -y+1/2, -z'
'z, x, y'
'z+1/2, -x+1/2, -y'
'-z+1/2, -x, y+1/2'
'-z, x+1/2, -y+1/2'
'y, z, x'
'-y, z+1/2, -x+1/2'
'y+1/2, -z+1/2, -x'
'-y+1/2, -z, x+1/2'
'-x, -y, -z'
'x-1/2, y, -z-1/2'
'x, -y-1/2, z-1/2'
'-x-1/2, y-1/2, z'
'-z, -x, -y'
'-z-1/2, x-1/2, y'
'z-1/2, x, -y-1/2'
'z, -x-1/2, y-1/2'
'-y, -z, -x'
'y, -z-1/2, x-1/2'
'-y-1/2, z-1/2, x'
'y-1/2, z, -x-1/2'

loop_
_atom_site_label
_atom_site_type_symbol
_atom_site_fract_x
_atom_site_fract_y
_atom_site_fract_z
_atom_site_U_iso_or_equiv
_atom_site_adp_type
_atom_site_occupancy
_atom_site_symmetry_multiplicity
_atom_site_calc_flag
_atom_site_refinement_flags
Dy1 Dy 0.232756(16) 1.007481(16) 0.681684(15) 0.01824(17) Uani 1 1 d .
Dy2 Dy 0.242389(17) 1.015872(16) 0.573953(16) 0.02483(19) Uani 1 1 d .
Dy3 Dy 0.273615(16) 1.012284(16) 0.326214(15) 0.01935(17) Uani 1 1 d .
Dy4 Dy 0.261284(17) 1.027445(16) 0.433721(16) 0.02356(18) Uani 1 1 d .
Cl1 Cl 0.20604(8) 0.90228(8) 0.73691(9) 0.0302(10) Uani 1 1 d .
Cl2 Cl 0.33055(9) 1.12730(9) 0.43817(9) 0.0356(10) Uani 1 1 d .
Cl3 Cl 0.34968(9) 1.03766(10) 0.51058(10) 0.0463(12) Uani 1 1 d .
Cl4 Cl 0.33876(8) 1.04304(9) 0.73320(9) 0.0378(11) Uani 1 1 d .
Cl5 Cl 0.21672(9) 1.09484(8) 0.76412(9) 0.0378(11) Uani 1 1 d .
Cl6 Cl 0.15600(9) 1.03777(10) 0.49282(10) 0.0471(12) Uani 1 1 d .
Cl7 Cl 0.37860(9) 1.06634(10) 0.30556(10) 0.0474(12) Uani 1 1 d .
Cl8 Cl 0.19752(10) 1.12884(10) 0.43164(13) 0.0656(16) Uani 1 1 d .
Cl9 Cl 0.32224(11) 0.92840(9) 0.47580(10) 0.0569(13) Uani 1 1 d .
Cl10 Cl 0.32918(9) 0.93011(10) 0.72030(9) 0.0488(12) Uani 1 1 d .
Cl11 Cl 0.12318(13) 0.94958(18) 0.69090(18) 0.180(4) Uani 1 1 d .
Cl12 Cl 0.19002(15) 0.91464(12) 0.53078(13) 0.104(2) Uani 1 1 d .
C1 C 0.2444(3) 0.9129(3) 0.6244(3) 0.022(4) Uani 1 1 d U
C2 C 0.2100(3) 0.8971(3) 0.6298(4) 0.037(4) Uani 1 1 d U
H2A H 0.1955 0.9030 0.6115 0.045 Uiso 1 1 calc R
H2B H 0.2003 0.9058 0.6500 0.045 Uiso 1 1 calc R
C3 C 0.2128(4) 0.8586(4) 0.6322(4) 0.072(6) Uani 1 1 d U
H3A H 0.1914 0.8488 0.6370 0.087 Uiso 1 1 calc R
H3B H 0.2213 0.8494 0.6117 0.087 Uiso 1 1 calc R
C4 C 0.2357(5) 0.8529(4) 0.6590(4) 0.076(6) Uani 1 1 d U
H4A H 0.2377 0.8290 0.6617 0.091 Uiso 1 1 calc R
H4B H 0.2254 0.8613 0.6791 0.091 Uiso 1 1 calc R
C5 C 0.2710(4) 0.8672(4) 0.6574(4) 0.083(7) Uani 1 1 d .
H5A H 0.2825 0.8632 0.6782 0.100 Uiso 1 1 calc R
H5B H 0.2835 0.8567 0.6397 0.100 Uiso 1 1 calc R
C6 C 0.2680(5) 0.9045(4) 0.6510(4) 0.094(7) Uani 1 1 d .
H6A H 0.2609 0.9153 0.6713 0.113 Uiso 1 1 calc R
H6B H 0.2896 0.9132 0.6453 0.113 Uiso 1 1 calc R
C7 C 0.2369(4) 0.9500(4) 0.6193(4) 0.037(4) Uani 1 1 d U
C8 C 0.3331(4) 1.0244(4) 0.6336(3) 0.045(5) Uani 1 1 d .
C9 C 0.3317(4) 1.0614(3) 0.6362(4) 0.048(5) Uani 1 1 d .
H9A H 0.3154 1.0695 0.6204 0.058 Uiso 1 1 calc R
H9B H 0.3238 1.0671 0.6582 0.058 Uiso 1 1 calc R
C10 C 0.3626(4) 1.0787(4) 0.6303(4) 0.058(6) Uani 1 1 d .
H10A H 0.3590 1.1024 0.6308 0.069 Uiso 1 1 calc R
H10B H 0.3785 1.0731 0.6475 0.069 Uiso 1 1 calc R
C11 C 0.3748(5) 1.0689(4) 0.5990(5) 0.070(6) Uani 1 1 d U
H11A H 0.3953 1.0807 0.5946 0.084 Uiso 1 1 calc R
H11B H 0.3589 1.0754 0.5821 0.084 Uiso 1 1 calc R
C12 C 0.3811(4) 1.0318(4) 0.5964(4) 0.051(5) Uani 1 1 d U
H12A H 0.3893 1.0263 0.5745 0.062 Uiso 1 1 calc R
H12B H 0.3975 1.0250 0.6127 0.062 Uiso 1 1 calc R
C13 C 0.3484(3) 1.0142(4) 0.6028(4) 0.038(4) Uani 1 1 d .
H13A H 0.3333 1.0188 0.5846 0.046 Uiso 1 1 calc R
H13B H 0.3522 0.9905 0.6034 0.046 Uiso 1 1 calc R
C14 C 0.2979(4) 1.0102(3) 0.6368(4) 0.022(4) Uani 1 1 d U
C15 C 0.2354(3) 1.1101(3) 0.6383(3) 0.012(3) Uani 1 1 d U
C16 C 0.2602(3) 1.1204(3) 0.6635(3) 0.027(4) Uani 1 1 d .
H16A H 0.2588 1.1060 0.6827 0.032 Uiso 1 1 calc R
H16B H 0.2824 1.1186 0.6543 0.032 Uiso 1 1 calc R
C17 C 0.2536(4) 1.1546(4) 0.6732(4) 0.048(5) Uani 1 1 d .
H17A H 0.2692 1.1614 0.6902 0.057 Uiso 1 1 calc R
H17B H 0.2565 1.1691 0.6542 0.057 Uiso 1 1 calc R
C18 C 0.2204(4) 1.1576(4) 0.6855(4) 0.052(5) Uani 1 1 d U
H18A H 0.2169 1.1805 0.6921 0.062 Uiso 1 1 calc R
H18B H 0.2185 1.1440 0.7052 0.062 Uiso 1 1 calc R
C19 C 0.1941(3) 1.1484(3) 0.6631(3) 0.030(4) Uani 1 1 d .
H19A H 0.1932 1.1641 0.6448 0.036 Uiso 1 1 calc R
H19B H 0.1730 1.1494 0.6747 0.036 Uiso 1 1 calc R
C20 C 0.1994(3) 1.1145(3) 0.6500(4) 0.033(4) Uani 1 1 d .
H20A H 0.1844 1.1105 0.6316 0.040 Uiso 1 1 calc R
H20B H 0.1945 1.0984 0.6672 0.040 Uiso 1 1 calc R
C21 C 0.2403(3) 1.0732(3) 0.6294(3) 0.022(4) Uani 1 1 d U
C22 C 0.1406(3) 1.0082(3) 0.6165(3) 0.018(3) Uani 1 1 d U
C23 C 0.1283(3) 1.0347(3) 0.5938(3) 0.023(4) Uani 1 1 d .
H23A H 0.1434 1.0369 0.5752 0.027 Uiso 1 1 calc R
H23B H 0.1282 1.0557 0.6056 0.027 Uiso 1 1 calc R
C24 C 0.0933(3) 1.0277(4) 0.5806(4) 0.041(5) Uani 1 1 d .
H24A H 0.0774 1.0288 0.5986 0.049 Uiso 1 1 calc R
H24B H 0.0873 1.0442 0.5642 0.049 Uiso 1 1 calc R
C25 C 0.0931(4) 0.9945(4) 0.5657(4) 0.048(5) Uani 1 1 d U
H25A H 0.1082 0.9944 0.5470 0.057 Uiso 1 1 calc R
H25B H 0.0710 0.9900 0.5573 0.057 Uiso 1 1 calc R
C26 C 0.1028(3) 0.9670(3) 0.5890(3) 0.038(4) Uani 1 1 d U
H26A H 0.0877 0.9662 0.6078 0.045 Uiso 1 1 calc R
H26B H 0.1020 0.9457 0.5777 0.045 Uiso 1 1 calc R
C27 C 0.1370(4) 0.9742(3) 0.6004(4) 0.047(5) Uani 1 1 d .
H27A H 0.1519 0.9729 0.5815 0.057 Uiso 1 1 calc R
H27B H 0.1436 0.9573 0.6162 0.057 Uiso 1 1 calc R
C28 C 0.1759(3) 1.0135(3) 0.6265(4) 0.031(4) Uani 1 1 d U
C29 C 0.1731(3) 1.0292(3) 0.3696(3) 0.024(4) Uani 1 1 d U
C30 C 0.1749(3) 1.0645(3) 0.3628(4) 0.038(4) Uani 1 1 d .
H30A H 0.1845 1.0672 0.3409 0.046 Uiso 1 1 calc R
H30B H 0.1904 1.0741 0.3785 0.046 Uiso 1 1 calc R
C31 C 0.1438(5) 1.0848(5) 0.3640(5) 0.071(6) Uani 1 1 d U
H31A H 0.1489 1.1083 0.3630 0.086 Uiso 1 1 calc R
H31B H 0.1293 1.0792 0.3456 0.086 Uiso 1 1 calc R
C32 C 0.1283(4) 1.0765(4) 0.3956(6) 0.094(8) Uani 1 1 d .
H32A H 0.1420 1.0853 0.4132 0.113 Uiso 1 1 calc R
H32B H 0.1071 1.0879 0.3967 0.113 Uiso 1 1 calc R
C33 C 0.1228(5) 1.0435(5) 0.4019(5) 0.078(6) Uani 1 1 d U
H33A H 0.1069 1.0347 0.3861 0.093 Uiso 1 1 calc R
H33B H 0.1135 1.0409 0.4240 0.093 Uiso 1 1 calc R
C34 C 0.1553(3) 1.0238(4) 0.3995(4) 0.053(5) Uani 1 1 d .
H34A H 0.1694 1.0298 0.4181 0.064 Uiso 1 1 calc R
H34B H 0.1503 1.0003 0.4014 0.064 Uiso 1 1 calc R
C35 C 0.2073(3) 1.0155(3) 0.3683(4) 0.023(4) Uani 1 1 d U
C36 C 0.2672(3) 1.1169(3) 0.3642(3) 0.030(4) Uani 1 1 d U
C37 C 0.3017(3) 1.1217(4) 0.3485(4) 0.037(4) Uani 1 1 d .
H37A H 0.3183 1.1179 0.3655 0.045 Uiso 1 1 calc R
H37B H 0.3047 1.1047 0.3316 0.045 Uiso 1 1 calc R
C38 C 0.3079(4) 1.1536(3) 0.3336(4) 0.037(4) Uani 1 1 d .
H38A H 0.3284 1.1532 0.3210 0.044 Uiso 1 1 calc R
H38B H 0.3096 1.1706 0.3506 0.044 Uiso 1 1 calc R
C39 C 0.2791(4) 1.1606(4) 0.3112(4) 0.051(5) Uani 1 1 d .
H39A H 0.2823 1.1824 0.3015 0.062 Uiso 1 1 calc R
H39B H 0.2796 1.1446 0.2932 0.062 Uiso 1 1 calc R
C40 C 0.2461(3) 1.1597(3) 0.3263(3) 0.029(4) Uani 1 1 d U
H40A H 0.2444 1.1768 0.3432 0.035 Uiso 1 1 calc R
H40B H 0.2294 1.1640 0.3095 0.035 Uiso 1 1 calc R
C41 C 0.2405(3) 1.1272(3) 0.3412(3) 0.022(4) Uani 1 1 d U
H41A H 0.2386 1.1108 0.3236 0.026 Uiso 1 1 calc R
H41B H 0.2196 1.1276 0.3531 0.026 Uiso 1 1 calc R
C42 C 0.2619(3) 1.0806(3) 0.3732(4) 0.023(4) Uani 1 1 d .
C43 C 0.2702(3) 0.9220(3) 0.3907(3) 0.021(4) Uani 1 1 d .
C44 C 0.3005(4) 0.9072(3) 0.3775(4) 0.047(5) Uani 1 1 d .
H44A H 0.3190 0.9136 0.3914 0.057 Uiso 1 1 calc R
H44B H 0.3044 0.9159 0.3554 0.057 Uiso 1 1 calc R
C45 C 0.2991(3) 0.8692(3) 0.3756(3) 0.038(4) Uani 1 1 d .
H45A H 0.3188 0.8606 0.3647 0.045 Uiso 1 1 calc R
H45B H 0.2979 0.8597 0.3977 0.045 Uiso 1 1 calc R
C46 C 0.2692(4) 0.8604(4) 0.3563(4) 0.059(5) Uani 1 1 d U
H46A H 0.2678 0.8364 0.3554 0.071 Uiso 1 1 calc R
H46B H 0.2724 0.8683 0.3338 0.071 Uiso 1 1 calc R
C47 C 0.2368(4) 0.8733(4) 0.3683(4) 0.064(6) Uani 1 1 d .
H47A H 0.2313 0.8635 0.3896 0.077 Uiso 1 1 calc R
H47B H 0.2193 0.8676 0.3526 0.077 Uiso 1 1 calc R
C48 C 0.2396(4) 0.9109(4) 0.3715(4) 0.052(5) Uani 1 1 d U
H48A H 0.2402 0.9206 0.3495 0.063 Uiso 1 1 calc R
H48B H 0.2200 0.9192 0.3827 0.063 Uiso 1 1 calc R
C49 C 0.2721(4) 0.9586(4) 0.3917(4) 0.030(4) Uani 1 1 d U
C50 C 0.3632(3) 1.0127(3) 0.3920(3) 0.017(3) Uani 1 1 d U
C51 C 0.3623(3) 0.9792(3) 0.4091(3) 0.030(4) Uani 1 1 d .
H51A H 0.3461 0.9800 0.4269 0.035 Uiso 1 1 calc R
H51B H 0.3549 0.9626 0.3933 0.035 Uiso 1 1 calc R
C52 C 0.3945(3) 0.9692(3) 0.4227(4) 0.038(4) Uani 1 1 d U
H52A H 0.3916 0.9492 0.4358 0.046 Uiso 1 1 calc R
H52B H 0.4094 0.9639 0.4045 0.046 Uiso 1 1 calc R
C53 C 0.4098(4) 0.9943(4) 0.4433(4) 0.061(5) Uani 1 1 d U
H53A H 0.4318 0.9869 0.4494 0.073 Uiso 1 1 calc R
H53B H 0.3969 0.9964 0.4636 0.073 Uiso 1 1 calc R
C54 C 0.4127(3) 1.0286(4) 0.4274(4) 0.055(6) Uani 1 1 d .
H54A H 0.4205 1.0444 0.4438 0.066 Uiso 1 1 calc R
H54B H 0.4289 1.0278 0.4096 0.066 Uiso 1 1 calc R
C55 C 0.3793(3) 1.0401(3) 0.4137(3) 0.029(4) Uani 1 1 d .
H55A H 0.3825 1.0599 0.4004 0.035 Uiso 1 1 calc R
H55B H 0.3646 1.0456 0.4319 0.035 Uiso 1 1 calc R
C56 C 0.3290(4) 1.0229(3) 0.3831(4) 0.033(4) Uani 1 1 d .
N1 N 0.2574(3) 0.9028(3) 0.5906(3) 0.060(4) Uani 1 1 d .
H1A H 0.2770 0.9124 0.5871 0.090 Uiso 1 1 calc R
H1B H 0.2431 0.9092 0.5750 0.090 Uiso 1 1 calc R
H1C H 0.2597 0.8808 0.5899 0.090 Uiso 1 1 calc R
N2 N 0.3515(2) 1.0111(3) 0.6626(2) 0.028(3) Uani 1 1 d U
H2C H 0.3538 0.9892 0.6605 0.043 Uiso 1 1 calc R
H2D H 0.3402 1.0156 0.6811 0.043 Uiso 1 1 calc R
H2E H 0.3714 1.0206 0.6636 0.043 Uiso 1 1 calc R
N3 N 0.2395(3) 1.1293(2) 0.6079(2) 0.027(3) Uani 1 1 d .
H3C H 0.2367 1.1508 0.6123 0.040 Uiso 1 1 calc R
H3D H 0.2244 1.1229 0.5930 0.040 Uiso 1 1 calc R
H3E H 0.2598 1.1260 0.5997 0.040 Uiso 1 1 calc R
N4 N 0.1198(2) 1.0083(3) 0.6460(2) 0.026(3) Uani 1 1 d .
H4C H 0.1212 1.0281 0.6559 0.038 Uiso 1 1 calc R
H4D H 0.1268 0.9926 0.6600 0.038 Uiso 1 1 calc R
H4E H 0.0989 1.0043 0.6403 0.038 Uiso 1 1 calc R
N5 N 0.1549(2) 1.0131(3) 0.3423(2) 0.027(3) Uani 1 1 d U
H5C H 0.1340 1.0205 0.3419 0.041 Uiso 1 1 calc R
H5D H 0.1549 0.9912 0.3453 0.041 Uiso 1 1 calc R
H5E H 0.1647 1.0180 0.3230 0.041 Uiso 1 1 calc R
N6 N 0.2667(3) 1.1368(2) 0.3948(2) 0.027(3) Uani 1 1 d .
H6C H 0.2468 1.1351 0.4044 0.040 Uiso 1 1 calc R
H6D H 0.2707 1.1580 0.3899 0.040 Uiso 1 1 calc R
H6E H 0.2822 1.1294 0.4087 0.040 Uiso 1 1 calc R
N7 N 0.2656(3) 0.9112(2) 0.4265(2) 0.031(3) Uani 1 1 d .
H7A H 0.2837 0.9164 0.4382 0.046 Uiso 1 1 calc R
H7B H 0.2623 0.8893 0.4273 0.046 Uiso 1 1 calc R
H7C H 0.2481 0.9215 0.4352 0.046 Uiso 1 1 calc R
N8 N 0.3824(2) 1.0092(3) 0.3620(2) 0.030(3) Uani 1 1 d .
H8A H 0.3733 0.9936 0.3492 0.045 Uiso 1 1 calc R
H8B H 0.4031 1.0033 0.3671 0.045 Uiso 1 1 calc R
H8C H 0.3827 1.0284 0.3511 0.045 Uiso 1 1 calc R
O1 O 0.2329(2) 0.9652(2) 0.6458(2) 0.032(3) Uani 1 1 d .
O2 O 0.2377(2) 0.9617(2) 0.5919(2) 0.038(3) Uani 1 1 d .
O3 O 0.28810(19) 1.0051(2) 0.6655(2) 0.021(2) Uani 1 1 d .
O4 O 0.2822(2) 1.0090(2) 0.6118(2) 0.032(3) Uani 1 1 d .
O5 O 0.24461(19) 1.0669(2) 0.5987(2) 0.022(2) Uani 1 1 d U
O6 O 0.2402(2) 1.05282(19) 0.65148(19) 0.020(2) Uani 1 1 d .
O7 O 0.1955(2) 1.0175(2) 0.6031(2) 0.028(3) Uani 1 1 d U
O8 O 0.18236(19) 1.0127(2) 0.6563(2) 0.024(2) Uani 1 1 d .
O9 O 0.2186(2) 1.0061(2) 0.3433(2) 0.026(3) Uani 1 1 d .
O10 O 0.2217(2) 1.0176(2) 0.3958(2) 0.043(3) Uani 1 1 d .
O11 O 0.2596(2) 1.0754(2) 0.4050(2) 0.027(2) Uani 1 1 d .
O12 O 0.2613(2) 1.0596(2) 0.3518(2) 0.023(2) Uani 1 1 d .
O13 O 0.2681(2) 0.9732(2) 0.4193(2) 0.027(2) Uani 1 1 d .
O14 O 0.2779(2) 0.9722(2) 0.3648(2) 0.023(2) Uani 1 1 d .
O15 O 0.3097(2) 1.0276(2) 0.4063(2) 0.028(3) Uani 1 1 d .
O16 O 0.3218(2) 1.0242(2) 0.3533(2) 0.030(3) Uani 1 1 d .
O1W O 0.2636(2) 1.0405(3) 0.7199(2) 0.048(3) Uani 1 1 d .
O2W O 0.1967(2) 1.0423(2) 0.7135(2) 0.029(3) Uani 1 1 d .
O3W O 0.1954(2) 0.9724(2) 0.7083(2) 0.038(3) Uani 1 1 d .
O4W O 0.2619(2) 0.9689(2) 0.7157(2) 0.048(3) Uani 1 1 d .
O5W O 0.2762(3) 0.9840(2) 0.5402(3) 0.083(5) Uani 1 1 d .
O6W O 0.2123(2) 1.0529(2) 0.5406(2) 0.042(3) Uani 1 1 d .
O7W O 0.2846(2) 1.0495(2) 0.5488(2) 0.036(3) Uani 1 1 d .
O8W O 0.2061(3) 0.9882(3) 0.5354(2) 0.082(4) Uani 1 1 d .
O9W O 0.3059(2) 1.0475(2) 0.2930(2) 0.024(2) Uani 1 1 d .
O10W O 0.3158(2) 0.9796(2) 0.2997(2) 0.025(2) Uani 1 1 d .
O11W O 0.24983(19) 0.9668(2) 0.2963(2) 0.025(2) Uani 1 1 d .
O12W O 0.2391(2) 1.03621(19) 0.2850(2) 0.026(2) Uani 1 1 d .
O13W O 0.2959(2) 1.0012(2) 0.4737(2) 0.031(3) Uani 1 1 d .
O14W O 0.2900(2) 1.0680(2) 0.4645(2) 0.031(3) Uani 1 1 d .
O15W O 0.2196(2) 1.0618(2) 0.4571(2) 0.045(3) Uani 1 1 d .
O16W O 0.2237(2) 0.9948(2) 0.4666(2) 0.044(3) Uani 1 1 d .
O17W O 0.2244(2) 1.0983(2) 0.2665(2) 0.052(3) Uani 1 1 d .
O18W O 0.1759(2) 1.0183(2) 0.2753(2) 0.047(3) Uani 1 1 d .
O19W O 0.1498(2) 0.8502(2) 0.3502(2) 0.061(6) Uani 1 3 d S
O20W O 0.3277(2) 0.9245(2) 0.5871(2) 0.052(3) Uani 1 1 d .
O21W O 0.4141(6) 0.9542(6) 0.5394(6) 0.108(9) Uani 0.50 1 d PU
O22W O 0.2620(5) 0.9205(4) 0.5249(4) 0.048(6) Uani 0.50 1 d PU
O23W O 0.1555(3) 0.9149(4) 0.4127(3) 0.114(5) Uani 1 1 d .
O24W O 0.1483(2) 0.9370(2) 0.3544(2) 0.042(3) Uani 1 1 d .
O25W O 0.1935(2) 0.9315(2) 0.2978(2) 0.033(3) Uani 1 1 d .
O26W O 0.3569(3) 0.9404(2) 0.6524(2) 0.065(4) Uani 1 1 d .
O27W O 0.2052(3) 0.9317(3) 0.4555(3) 0.107(5) Uani 1 1 d .
O28W O 0.3066(5) 1.3066(5) 0.3066(5) 0.160(13) Uani 1 3 d S
O29W O 0.3682(3) 1.0023(3) 0.2603(3) 0.113(5) Uani 1 1 d .
O30W O 0.2860(3) 1.2856(3) 0.3687(3) 0.077(4) Uani 1 1 d U

loop_
_atom_site_aniso_label
_atom_site_aniso_U_11
_atom_site_aniso_U_22
_atom_site_aniso_U_33
_atom_site_aniso_U_23
_atom_site_aniso_U_13
_atom_site_aniso_U_12
Dy1 0.0191(4) 0.0196(4) 0.0160(4) 0.0019(3) 0.0027(3) 0.0016(3)
Dy2 0.0332(5) 0.0250(4) 0.0163(4) -0.0051(3) 0.0071(4) -0.0080(4)
Dy3 0.0217(4) 0.0210(4) 0.0154(4) 0.0024(3) 0.0007(3) -0.0005(3)
Dy4 0.0247(4) 0.0317(5) 0.0142(4) 0.0027(3) 0.0015(3) -0.0048(4)
Cl1 0.025(2) 0.026(2) 0.039(2) -0.004(2) 0.001(2) -0.0026(18)
Cl2 0.039(3) 0.040(2) 0.028(2) 0.006(2) -0.007(2) -0.004(2)
Cl3 0.044(3) 0.059(3) 0.036(3) -0.022(2) 0.009(2) -0.025(2)
Cl4 0.027(2) 0.046(3) 0.040(3) -0.005(2) 0.009(2) -0.014(2)
Cl5 0.043(3) 0.026(2) 0.045(3) -0.007(2) -0.013(2) 0.000(2)
Cl6 0.034(3) 0.050(3) 0.057(3) 0.005(2) -0.001(2) 0.001(2)
Cl7 0.023(2) 0.062(3) 0.057(3) 0.032(3) 0.007(2) -0.005(2)
Cl8 0.048(3) 0.032(3) 0.116(4) -0.030(3) 0.052(3) -0.013(2)
Cl9 0.095(4) 0.034(3) 0.042(3) 0.000(2) -0.003(3) 0.015(3)
Cl10 0.039(3) 0.059(3) 0.048(3) -0.003(2) 0.001(2) 0.013(2)
Cl11 0.043(3) 0.238(8) 0.258(8) 0.227(7) 0.026(5) 0.018(4)
Cl12 0.160(6) 0.060(4) 0.091(4) -0.027(3) 0.056(4) -0.067(4)
C1 0.022(4) 0.022(4) 0.022(4) -0.0005(10) 0.0004(10) 0.0001(10)
C2 0.037(4) 0.037(4) 0.037(4) 0.0000(10) 0.0006(10) -0.0001(10)
C3 0.073(6) 0.072(6) 0.072(6) -0.0002(10) 0.0004(10) -0.0002(10)
C4 0.076(6) 0.075(6) 0.076(6) 0.0000(10) 0.0002(10) 0.0002(10)
C5 0.121(19) 0.045(13) 0.083(15) -0.024(11) -0.055(14) 0.063(13)
C6 0.133(19) 0.052(13) 0.097(16) -0.003(12) -0.076(15) 0.032(13)
C7 0.037(4) 0.037(4) 0.037(4) -0.0001(10) 0.0002(10) 0.0002(10)
C8 0.057(12) 0.071(14) 0.007(9) 0.005(9) -0.001(9) 0.018(11)
C9 0.048(12) 0.015(10) 0.082(14) -0.002(10) -0.022(11) 0.005(9)
C10 0.036(12) 0.037(11) 0.100(17) 0.015(11) -0.018(11) -0.009(10)
C11 0.070(6) 0.070(6) 0.070(6) 0.0003(10) 0.0003(10) -0.0002(10)
C12 0.051(5) 0.052(5) 0.051(5) 0.0004(10) 0.0002(10) 0.0002(10)
C13 0.031(10) 0.049(11) 0.035(11) -0.002(9) -0.009(8) 0.029(9)
C14 0.022(4) 0.023(4) 0.023(4) -0.0001(10) -0.0002(10) 0.0002(10)
C15 0.013(3) 0.012(3) 0.012(3) 0.0003(10) 0.0002(10) 0.0001(10)
C16 0.030(9) 0.017(9) 0.033(9) -0.004(7) -0.024(8) -0.005(8)
C17 0.039(11) 0.063(13) 0.041(11) -0.036(10) 0.002(9) -0.015(9)
C18 0.052(5) 0.052(5) 0.052(5) -0.0001(10) 0.0004(10) 0.0002(10)
C19 0.033(10) 0.022(10) 0.036(10) 0.009(8) 0.016(8) 0.022(8)
C20 0.018(9) 0.041(11) 0.041(11) 0.013(9) 0.017(8) -0.001(8)
C21 0.022(4) 0.021(4) 0.022(4) -0.0004(10) 0.0001(10) -0.0002(10)
C22 0.018(4) 0.018(4) 0.018(4) 0.0000(10) 0.0005(10) -0.0006(10)
C23 0.031(10) 0.013(9) 0.024(9) 0.000(7) 0.016(8) 0.001(7)
C24 0.007(9) 0.074(13) 0.041(11) 0.022(10) -0.004(8) 0.008(9)
C25 0.047(5) 0.048(5) 0.048(5) -0.0002(10) -0.0004(10) -0.0005(10)
C26 0.037(4) 0.037(4) 0.038(4) -0.0001(10) -0.0002(10) -0.0002(10)
C27 0.044(11) 0.042(11) 0.056(12) -0.005(9) -0.033(9) 0.012(9)
C28 0.032(4) 0.031(4) 0.031(4) -0.0002(10) 0.0001(10) -0.0001(10)
C29 0.024(4) 0.024(4) 0.024(4) -0.0003(10) 0.0000(10) 0.0001(10)
C30 0.013(9) 0.048(11) 0.052(11) -0.009(9) -0.011(8) 0.009(9)
C31 0.071(6) 0.071(6) 0.072(6) -0.0003(10) -0.0002(10) 0.0000(10)
C32 0.025(12) 0.064(15) 0.19(3) -0.035(16) -0.018(14) -0.005(11)
C33 0.078(6) 0.078(6) 0.078(6) -0.0003(10) 0.0002(10) 0.0001(10)
C34 0.030(11) 0.095(15) 0.035(11) -0.021(10) -0.003(9) 0.005(11)
C35 0.023(4) 0.024(4) 0.023(4) 0.0000(10) -0.0003(10) -0.0001(10)
C36 0.030(4) 0.030(4) 0.029(4) -0.0001(10) 0.0000(10) 0.0001(10)
C37 0.019(10) 0.061(13) 0.032(10) -0.004(9) 0.004(8) -0.007(9)
C38 0.053(12) 0.024(10) 0.033(10) 0.006(8) -0.003(9) -0.007(9)
C39 0.088(15) 0.015(9) 0.051(12) 0.018(9) 0.027(11) 0.012(9)
C40 0.029(4) 0.029(4) 0.029(4) 0.0003(10) 0.0002(10) 0.0002(10)
C41 0.022(4) 0.022(4) 0.022(4) -0.0001(10) -0.0001(10) 0.0002(10)
C42 0.019(9) 0.036(11) 0.015(9) 0.010(8) -0.004(8) 0.007(8)
C43 0.009(8) 0.014(9) 0.039(10) -0.002(7) 0.003(7) 0.001(7)
C44 0.075(14) 0.032(11) 0.034(11) -0.001(9) 0.016(10) -0.041(10)
C45 0.042(11) 0.047(12) 0.024(10) 0.008(8) 0.016(8) 0.005(9)
C46 0.059(5) 0.058(5) 0.059(5) 0.0000(10) 0.0001(10) -0.0002(10)
C47 0.077(15) 0.069(13) 0.046(12) 0.033(10) -0.034(11) -0.049(12)
C48 0.053(5) 0.052(5) 0.052(5) 0.0004(10) 0.0000(10) -0.0001(10)
C49 0.029(4) 0.030(4) 0.030(4) 0.0002(10) -0.0002(10) -0.0001(10)
C50 0.017(4) 0.018(4) 0.017(4) 0.0000(10) -0.0001(10) 0.0002(10)
C51 0.031(10) 0.023(9) 0.034(10) 0.006(8) -0.012(8) -0.011(8)
C52 0.038(4) 0.038(4) 0.038(4) 0.0001(10) 0.0000(10) 0.0005(10)
C53 0.061(6) 0.061(6) 0.061(6) 0.0004(10) -0.0001(10) 0.0004(10)
C54 0.014(9) 0.090(15) 0.062(13) -0.053(12) -0.004(9) -0.007(10)
C55 0.051(11) 0.022(9) 0.013(9) -0.008(7) 0.004(8) -0.003(8)
C56 0.055(13) 0.024(10) 0.021(10) 0.003(8) -0.008(10) -0.008(9)
N1 0.080(11) 0.018(8) 0.082(11) -0.011(7) 0.052(9) 0.005(7)
N2 0.028(3) 0.029(3) 0.029(3) 0.0002(10) -0.0001(10) -0.0007(10)
N3 0.043(8) 0.010(6) 0.027(7) -0.004(6) 0.003(6) 0.001(6)
N4 0.033(8) 0.035(8) 0.009(6) -0.001(6) -0.003(6) -0.005(6)
N5 0.027(3) 0.027(3) 0.027(3) -0.0002(10) 0.0005(10) 0.0003(10)
N6 0.032(8) 0.020(7) 0.028(7) 0.005(6) -0.019(6) -0.014(6)
N7 0.039(8) 0.029(7) 0.025(7) 0.002(6) 0.002(7) -0.008(6)
N8 0.026(7) 0.039(8) 0.025(8) 0.015(6) 0.000(6) -0.008(7)
O1 0.041(7) 0.013(6) 0.043(7) -0.010(5) 0.014(6) -0.002(5)
O2 0.057(7) 0.029(6) 0.026(6) -0.006(5) 0.016(6) 0.003(6)
O3 0.007(5) 0.038(6) 0.018(6) 0.012(5) -0.003(4) 0.005(5)
O4 0.040(7) 0.031(6) 0.026(6) -0.003(5) 0.014(5) 0.003(5)
O5 0.021(2) 0.022(2) 0.022(2) 0.0003(10) 0.0000(10) -0.0008(10)
O6 0.033(6) 0.019(5) 0.010(5) -0.005(4) 0.001(5) -0.009(5)
O7 0.028(3) 0.029(3) 0.029(3) 0.0001(10) 0.0002(10) -0.0007(10)
O8 0.023(6) 0.028(6) 0.022(6) -0.008(5) -0.001(5) 0.006(5)
O9 0.017(6) 0.050(7) 0.010(5) -0.001(5) 0.005(4) 0.010(5)
O10 0.026(6) 0.069(8) 0.034(7) 0.020(6) 0.005(5) -0.013(6)
O11 0.031(6) 0.019(6) 0.032(6) -0.007(5) -0.004(5) 0.010(5)
O12 0.024(6) 0.030(6) 0.016(6) -0.009(5) 0.002(5) 0.004(5)
O13 0.028(6) 0.034(6) 0.019(6) 0.007(5) -0.009(5) -0.007(5)
O14 0.031(6) 0.018(5) 0.019(6) 0.009(5) 0.007(5) -0.013(5)
O15 0.007(6) 0.028(6) 0.049(7) -0.014(6) 0.005(5) -0.003(5)
O16 0.023(6) 0.042(7) 0.024(6) 0.009(5) 0.000(5) -0.006(5)
O1W 0.021(6) 0.090(9) 0.033(7) -0.032(6) -0.002(5) -0.008(6)
O2W 0.028(6) 0.044(7) 0.014(6) -0.007(5) 0.006(5) 0.006(5)
O3W 0.033(6) 0.036(6) 0.044(7) 0.009(5) 0.003(5) 0.007(5)
O4W 0.052(7) 0.057(7) 0.036(7) 0.031(6) 0.022(6) 0.023(6)
O5W 0.148(12) 0.024(7) 0.076(9) -0.017(6) 0.071(9) -0.009(8)
O6W 0.031(6) 0.059(8) 0.035(7) 0.013(6) -0.017(5) -0.019(6)
O7W 0.051(7) 0.023(6) 0.034(6) -0.007(5) 0.007(5) -0.015(5)
O8W 0.152(12) 0.075(9) 0.020(7) 0.003(7) -0.018(7) -0.036(9)
O9W 0.037(6) 0.017(6) 0.017(6) 0.004(5) 0.013(5) -0.002(5)
O10W 0.022(6) 0.022(6) 0.031(6) -0.010(5) 0.004(5) -0.007(5)
O11W 0.014(5) 0.041(6) 0.020(6) 0.015(5) 0.005(4) 0.006(5)
O12W 0.033(6) 0.016(5) 0.028(6) 0.013(5) 0.004(5) 0.007(5)
O13W 0.062(7) 0.020(6) 0.012(5) 0.002(4) 0.004(5) -0.009(5)
O14W 0.051(7) 0.029(6) 0.013(5) -0.003(5) -0.007(5) -0.004(5)
O15W 0.045(7) 0.062(8) 0.029(6) 0.000(6) 0.014(5) 0.001(6)
O16W 0.067(8) 0.050(7) 0.017(6) 0.006(5) 0.012(6) -0.030(6)
O17W 0.044(7) 0.051(7) 0.062(8) -0.013(6) 0.006(6) 0.004(6)
O18W 0.032(6) 0.082(8) 0.027(6) 0.014(6) 0.006(5) -0.003(6)
O19W 0.061(6) 0.061(6) 0.061(6) -0.013(6) 0.013(6) 0.013(6)
O20W 0.068(8) 0.047(7) 0.041(7) -0.010(6) 0.032(6) -0.018(6)
O21W 0.108(9) 0.108(9) 0.108(9) -0.0002(10) -0.0003(10) -0.0003(10)
O22W 0.049(6) 0.048(6) 0.048(6) 0.0000(10) 0.0002(10) -0.0001(10)
O23W 0.052(9) 0.177(15) 0.114(12) 0.064(11) 0.022(8) -0.026(10)
O24W 0.027(6) 0.050(7) 0.048(7) -0.042(6) 0.000(5) 0.005(6)
O25W 0.032(6) 0.028(6) 0.038(6) 0.011(5) -0.002(5) -0.005(5)
O26W 0.103(10) 0.040(7) 0.053(8) 0.023(6) 0.000(7) -0.002(7)
O27W 0.148(13) 0.057(9) 0.117(11) -0.009(8) 0.118(10) -0.029(9)
O28W 0.160(13) 0.160(13) 0.160(13) 0.104(16) 0.104(16) 0.104(16)
O29W 0.150(11) 0.046(8) 0.142(14) 0.018(9) 0.103(11) 0.008(9)
O30W 0.077(4) 0.076(4) 0.077(4) 0.0001(10) 0.0000(10) 0.0014(10)

loop_
_atom_type_symbol
_atom_type_description
_atom_type_scat_dispersion_real
_atom_type_scat_dispersion_imag
_atom_type_scat_source
C C 0.0033 0.0016 'International Tables Vol C Tables 4.2.6.8 and 6.1.1.4'
H H 0.0000 0.0000 'International Tables Vol C Tables 4.2.6.8 and 6.1.1.4'
N N 0.0061 0.0033 'International Tables Vol C Tables 4.2.6.8 and 6.1.1.4'
O O 0.0106 0.0060 'International Tables Vol C Tables 4.2.6.8 and 6.1.1.4'
Cl Cl 0.1484 0.1585 'International Tables Vol C Tables 4.2.6.8 and 6.1.1.4'
Dy Dy -0.1892 4.4098 'International Tables Vol C Tables 4.2.6.8 and 6.1.1.4'

loop_
_geom_angle_atom_site_label_1
_geom_angle_atom_site_label_2
_geom_angle_atom_site_label_3
_geom_angle
O6 Dy1 O1 105.9(3)
O6 Dy1 O8 78.4(3)
O1 Dy1 O8 77.4(3)
O6 Dy1 O3W 147.3(3)
O1 Dy1 O3W 80.5(3)
O8 Dy1 O3W 71.7(3)
O6 Dy1 O3 75.5(3)
O1 Dy1 O3 77.6(3)
O8 Dy1 O3 137.0(3)
O3W Dy1 O3 136.4(3)
O6 Dy1 O4W 142.0(3)
O1 Dy1 O4W 82.7(3)
O8 Dy1 O4W 139.1(3)
O3W Dy1 O4W 70.0(3)
O3 Dy1 O4W 70.2(3)
O6 Dy1 O1W 79.9(3)
O1 Dy1 O1W 147.4(3)
O8 Dy1 O1W 134.5(3)
O3W Dy1 O1W 112.2(3)
O3 Dy1 O1W 72.9(3)
O4W Dy1 O1W 74.7(4)
O6 Dy1 O2W 83.8(3)
O1 Dy1 O2W 142.6(3)
O8 Dy1 O2W 69.2(3)
O3W Dy1 O2W 73.5(3)
O3 Dy1 O2W 139.2(3)
O4W Dy1 O2W 112.0(3)
O1W Dy1 O2W 69.1(3)
O7 Dy2 O4 104.7(3)
O7 Dy2 O5 77.1(3)
O4 Dy2 O5 77.6(3)
O7 Dy2 O2 78.0(3)
O4 Dy2 O2 74.2(3)
O5 Dy2 O2 135.8(3)
O7 Dy2 O5W 145.7(3)
O4 Dy2 O5W 84.8(4)
O5 Dy2 O5W 137.0(3)
O2 Dy2 O5W 73.0(3)
O7 Dy2 O6W 81.1(3)
O4 Dy2 O6W 147.4(3)
O5 Dy2 O6W 72.4(3)
O2 Dy2 O6W 137.6(3)
O5W Dy2 O6W 108.7(4)
O7 Dy2 O7W 144.0(3)
O4 Dy2 O7W 81.3(3)
O5 Dy2 O7W 69.4(3)
O2 Dy2 O7W 136.5(3)
O5W Dy2 O7W 69.3(3)
O6W Dy2 O7W 76.5(3)
O7 Dy2 O8W 80.7(4)
O4 Dy2 O8W 145.2(4)
O5 Dy2 O8W 136.2(4)
O2 Dy2 O8W 73.4(4)
O5W Dy2 O8W 73.8(4)
O6W Dy2 O8W 67.1(4)
O7W Dy2 O8W 114.8(3)
O12 Dy3 O14 108.3(3)
O12 Dy3 O16 77.7(3)
O14 Dy3 O16 75.8(3)
O12 Dy3 O9 75.1(3)
O14 Dy3 O9 78.0(3)
O16 Dy3 O9 133.6(3)
O12 Dy3 O9W 82.5(3)
O14 Dy3 O9W 141.9(3)
O16 Dy3 O9W 71.0(3)
O9 Dy3 O9W 139.5(3)
O12 Dy3 O12W 81.0(3)
O14 Dy3 O12W 145.3(3)
O16 Dy3 O12W 138.6(3)
O9 Dy3 O12W 72.1(3)
O9W Dy3 O12W 71.3(3)
O12 Dy3 O11W 143.2(3)
O14 Dy3 O11W 80.1(3)
O16 Dy3 O11W 138.0(3)
O9 Dy3 O11W 71.7(3)
O9W Dy3 O11W 113.4(3)
O12W Dy3 O11W 74.0(3)
O12 Dy3 O10W 146.6(3)
O14 Dy3 O10W 81.9(3)
O16 Dy3 O10W 74.1(3)
O9 Dy3 O10W 138.1(3)
O9W Dy3 O10W 71.6(3)
O12W Dy3 O10W 109.0(3)
O11W Dy3 O10W 68.9(3)
O15 Dy4 O10 106.4(3)
O15 Dy4 O11 76.7(3)
O10 Dy4 O11 77.3(3)
O15 Dy4 O13 76.9(3)
O10 Dy4 O13 75.1(3)
O11 Dy4 O13 134.1(3)
O15 Dy4 O14W 80.2(3)
O10 Dy4 O14W 146.2(3)
O11 Dy4 O14W 72.0(3)
O13 Dy4 O14W 137.8(3)
O15 Dy4 O15W 144.1(3)
O10 Dy4 O15W 82.6(3)
O11 Dy4 O15W 71.5(3)
O13 Dy4 O15W 138.3(3)
O14W Dy4 O15W 74.5(3)
O15 Dy4 O13W 80.0(3)
O10 Dy4 O13W 143.0(3)
O11 Dy4 O13W 138.4(3)
O13 Dy4 O13W 71.0(3)
O14W Dy4 O13W 70.4(3)
O15W Dy4 O13W 113.9(3)
O15 Dy4 O16W 145.2(3)
O10 Dy4 O16W 80.3(3)
O11 Dy4 O16W 137.1(3)
O13 Dy4 O16W 72.0(3)
O14W Dy4 O16W 113.5(3)
O15W Dy4 O16W 69.8(3)
O13W Dy4 O16W 75.7(3)
C6 C1 N1 111.7(13)
C6 C1 C2 112.5(13)
N1 C1 C2 109.2(11)
C6 C1 C7 116.4(12)
N1 C1 C7 102.1(11)
C2 C1 C7 104.0(11)
C1 C2 C3 110.6(12)
C1 C2 H2A 109.5
C3 C2 H2A 109.5
C1 C2 H2B 109.5
C3 C2 H2B 109.5
H2A C2 H2B 108.1
C4 C3 C2 104.8(14)
C4 C3 H3A 110.8
C2 C3 H3A 110.8
C4 C3 H3B 110.8
C2 C3 H3B 110.8
H3A C3 H3B 108.9
C3 C4 C5 120.2(15)
C3 C4 H4A 107.3
C5 C4 H4A 107.3
C3 C4 H4B 107.3
C5 C4 H4B 107.3
H4A C4 H4B 106.9
C6 C5 C4 107.4(14)
C6 C5 H5A 110.2
C4 C5 H5A 110.2
C6 C5 H5B 110.2
C4 C5 H5B 110.2
H5A C5 H5B 108.5
C1 C6 C5 113.5(14)
C1 C6 H6A 108.9
C5 C6 H6A 108.9
C1 C6 H6B 108.9
C5 C6 H6B 108.9
H6A C6 H6B 107.7
O2 C7 O1 127.0(15)
O2 C7 C1 119.9(14)
O1 C7 C1 112.9(13)
C13 C8 N2 111.2(12)
C13 C8 C9 111.1(14)
N2 C8 C9 108.8(12)
C13 C8 C14 111.2(13)
N2 C8 C14 105.0(12)
C9 C8 C14 109.3(13)
C10 C9 C8 115.8(14)
C10 C9 H9A 108.3
C8 C9 H9A 108.3
C10 C9 H9B 108.3
C8 C9 H9B 108.3
H9A C9 H9B 107.4
C11 C10 C9 108.2(16)
C11 C10 H10A 110.1
C9 C10 H10A 110.1
C11 C10 H10B 110.1
C9 C10 H10B 110.1
H10A C10 H10B 108.4
C10 C11 C12 113.1(15)
C10 C11 H11A 109.0
C12 C11 H11A 109.0
C10 C11 H11B 109.0
C12 C11 H11B 109.0
H11A C11 H11B 107.8
C13 C12 C11 107.6(13)
C13 C12 H12A 110.2
C11 C12 H12A 110.2
C13 C12 H12B 110.2
C11 C12 H12B 110.2
H12A C12 H12B 108.5
C8 C13 C12 112.6(14)
C8 C13 H13A 109.1
C12 C13 H13A 109.1
C8 C13 H13B 109.1
C12 C13 H13B 109.1
H13A C13 H13B 107.8
O4 C14 O3 128.0(14)
O4 C14 C8 115.6(13)
O3 C14 C8 115.8(13)
N3 C15 C16 110.5(10)
N3 C15 C20 107.7(10)
C16 C15 C20 113.4(11)
N3 C15 C21 107.4(10)
C16 C15 C21 110.0(10)
C20 C15 C21 107.6(11)
C17 C16 C15 108.8(11)
C17 C16 H16A 109.9
C15 C16 H16A 109.9
C17 C16 H16B 109.9
C15 C16 H16B 109.9
H16A C16 H16B 108.3
C18 C17 C16 110.1(14)
C18 C17 H17A 109.6
C16 C17 H17A 109.6
C18 C17 H17B 109.6
C16 C17 H17B 109.6
H17A C17 H17B 108.2
C17 C18 C19 116.8(14)
C17 C18 H18A 108.1
C19 C18 H18A 108.1
C17 C18 H18B 108.1
C19 C18 H18B 108.1
H18A C18 H18B 107.3
C18 C19 C20 110.6(12)
C18 C19 H19A 109.5
C20 C19 H19A 109.5
C18 C19 H19B 109.5
C20 C19 H19B 109.5
H19A C19 H19B 108.1
C19 C20 C15 110.6(11)
C19 C20 H20A 109.5
C15 C20 H20A 109.5
C19 C20 H20B 109.5
C15 C20 H20B 109.5
H20A C20 H20B 108.1
O6 C21 O5 125.5(12)
O6 C21 C15 118.7(12)
O5 C21 C15 115.9(12)
N4 C22 C23 107.9(10)
N4 C22 C28 108.9(11)
C23 C22 C28 112.3(11)
N4 C22 C27 107.2(11)
C23 C22 C27 110.7(11)
C28 C22 C27 109.7(11)
C22 C23 C24 112.7(11)
C22 C23 H23A 109.1
C24 C23 H23A 109.1
C22 C23 H23B 109.1
C24 C23 H23B 109.1
H23A C23 H23B 107.8
C25 C24 C23 108.4(12)
C25 C24 H24A 110.0
C23 C24 H24A 110.0
C25 C24 H24B 110.0
C23 C24 H24B 110.0
H24A C24 H24B 108.4
C24 C25 C26 114.5(13)
C24 C25 H25A 108.6
C26 C25 H25A 108.6
C24 C25 H25B 108.6
C26 C25 H25B 108.6
H25A C25 H25B 107.6
C27 C26 C25 106.8(12)
C27 C26 H26A 110.4
C25 C26 H26A 110.4
C27 C26 H26B 110.4
C25 C26 H26B 110.4
H26A C26 H26B 108.6
C26 C27 C22 113.5(12)
C26 C27 H27A 108.9
C22 C27 H27A 108.9
C26 C27 H27B 108.9
C22 C27 H27B 108.9
H27A C27 H27B 107.7
O8 C28 O7 127.6(13)
O8 C28 C22 117.7(13)
O7 C28 C22 114.7(13)
C34 C29 C30 109.6(13)
C34 C29 N5 108.4(11)
C30 C29 N5 108.4(11)
C34 C29 C35 116.1(13)
C30 C29 C35 108.1(12)
N5 C29 C35 105.8(11)
C29 C30 C31 119.2(13)
C29 C30 H30A 107.5
C31 C30 H30A 107.5
C29 C30 H30B 107.5
C31 C30 H30B 107.5
H30A C30 H30B 107.0
C32 C31 C30 105.2(15)
C32 C31 H31A 110.7
C30 C31 H31A 110.7
C32 C31 H31B 110.7
C30 C31 H31B 110.7
H31A C31 H31B 108.8
C33 C32 C31 117.0(18)
C33 C32 H32A 108.0
C31 C32 H32A 108.0
C33 C32 H32B 108.0
C31 C32 H32B 108.0
H32A C32 H32B 107.3
C32 C33 C34 110.7(16)
C32 C33 H33A 109.5
C34 C33 H33A 109.5
C32 C33 H33B 109.5
C34 C33 H33B 109.5
H33A C33 H33B 108.1
C29 C34 C33 113.9(15)
C29 C34 H34A 108.8
C33 C34 H34A 108.8
C29 C34 H34B 108.8
C33 C34 H34B 108.8
H34A C34 H34B 107.7
O9 C35 O10 127.0(14)
O9 C35 C29 120.8(14)
O10 C35 C29 112.1(13)
N6 C36 C41 111.4(11)
N6 C36 C42 108.7(11)
C41 C36 C42 108.5(11)
N6 C36 C37 106.8(11)
C41 C36 C37 111.4(11)
C42 C36 C37 110.0(12)
C38 C37 C36 115.9(13)
C38 C37 H37A 108.3
C36 C37 H37A 108.3
C38 C37 H37B 108.3
C36 C37 H37B 108.3
H37A C37 H37B 107.4
C37 C38 C39 106.6(13)
C37 C38 H38A 110.4
C39 C38 H38A 110.4
C37 C38 H38B 110.4
C39 C38 H38B 110.4
H38A C38 H38B 108.6
C40 C39 C38 116.7(13)
C40 C39 H39A 108.1
C38 C39 H39A 108.1
C40 C39 H39B 108.1
C38 C39 H39B 108.1
H39A C39 H39B 107.3
C41 C40 C39 109.5(12)
C41 C40 H40A 109.8
C39 C40 H40A 109.8
C41 C40 H40B 109.8
C39 C40 H40B 109.8
H40A C40 H40B 108.2
C40 C41 C36 113.3(11)
C40 C41 H41A 108.9
C36 C41 H41A 108.9
C40 C41 H41B 108.9
C36 C41 H41B 108.9
H41A C41 H41B 107.7
O12 C42 O11 125.9(13)
O12 C42 C36 120.4(13)
O11 C42 C36 113.7(12)
C44 C43 C49 112.1(12)
C44 C43 N7 109.5(11)
C49 C43 N7 105.4(11)
C44 C43 C48 111.8(12)
C49 C43 C48 110.5(12)
N7 C43 C48 107.3(10)
C43 C44 C45 113.4(11)
C43 C44 H44A 108.9
C45 C44 H44A 108.9
C43 C44 H44B 108.9
C45 C44 H44B 108.9
H44A C44 H44B 107.7
C46 C45 C44 107.0(13)
C46 C45 H45A 110.3
C44 C45 H45A 110.3
C46 C45 H45B 110.3
C44 C45 H45B 110.3
H45A C45 H45B 108.6
C45 C46 C47 117.7(14)
C45 C46 H46A 107.9
C47 C46 H46A 107.9
C45 C46 H46B 107.9
C47 C46 H46B 107.9
H46A C46 H46B 107.2
C46 C47 C48 107.9(13)
C46 C47 H47A 110.1
C48 C47 H47A 110.1
C46 C47 H47B 110.1
C48 C47 H47B 110.1
H47A C47 H47B 108.4
C43 C48 C47 113.4(13)
C43 C48 H48A 108.9
C47 C48 H48A 108.9
C43 C48 H48B 108.9
C47 C48 H48B 108.9
H48A C48 H48B 107.7
O14 C49 O13 126.2(14)
O14 C49 C43 115.2(13)
O13 C49 C43 118.6(13)
N8 C50 C56 108.8(11)
N8 C50 C51 107.9(11)
C56 C50 C51 109.5(11)
N8 C50 C55 108.4(11)
C56 C50 C55 109.1(11)
C51 C50 C55 113.0(11)
C52 C51 C50 113.2(11)
C52 C51 H51A 108.9
C50 C51 H51A 108.9
C52 C51 H51B 108.9
C50 C51 H51B 108.9
H51A C51 H51B 107.8
C53 C52 C51 113.4(13)
C53 C52 H52A 108.9
C51 C52 H52A 108.9
C53 C52 H52B 108.9
C51 C52 H52B 108.9
H52A C52 H52B 107.7
C52 C53 C54 115.2(14)
C52 C53 H53A 108.5
C54 C53 H53A 108.5
C52 C53 H53B 108.5
C54 C53 H53B 108.5
H53A C53 H53B 107.5
C55 C54 C53 111.0(13)
C55 C54 H54A 109.4
C53 C54 H54A 109.4
C55 C54 H54B 109.4
C53 C54 H54B 109.4
H54A C54 H54B 108.0
C54 C55 C50 110.9(11)
C54 C55 H55A 109.5
C50 C55 H55A 109.5
C54 C55 H55B 109.5
C50 C55 H55B 109.5
H55A C55 H55B 108.0
O15 C56 O16 125.6(15)
O15 C56 C50 116.5(13)
O16 C56 C50 117.7(14)
C1 N1 H1A 109.5
C1 N1 H1B 109.5
H1A N1 H1B 109.5
C1 N1 H1C 109.5
H1A N1 H1C 109.5
H1B N1 H1C 109.5
C8 N2 H2C 109.5
C8 N2 H2D 109.5
H2C N2 H2D 109.5
C8 N2 H2E 109.5
H2C N2 H2E 109.5
H2D N2 H2E 109.5
C15 N3 H3C 109.5
C15 N3 H3D 109.5
H3C N3 H3D 109.5
C15 N3 H3E 109.5
H3C N3 H3E 109.5
H3D N3 H3E 109.5
C22 N4 H4C 109.5
C22 N4 H4D 109.5
H4C N4 H4D 109.5
C22 N4 H4E 109.5
H4C N4 H4E 109.5
H4D N4 H4E 109.5
C29 N5 H5C 109.5
C29 N5 H5D 109.5
H5C N5 H5D 109.5
C29 N5 H5E 109.5
H5C N5 H5E 109.5
H5D N5 H5E 109.5
C36 N6 H6C 109.5
C36 N6 H6D 109.5
H6C N6 H6D 109.5
C36 N6 H6E 109.5
H6C N6 H6E 109.5
H6D N6 H6E 109.5
C43 N7 H7A 109.5
C43 N7 H7B 109.5
H7A N7 H7B 109.5
C43 N7 H7C 109.5
H7A N7 H7C 109.5
H7B N7 H7C 109.5
C50 N8 H8A 109.5
C50 N8 H8B 109.5
H8A N8 H8B 109.5
C50 N8 H8C 109.5
H8A N8 H8C 109.5
H8B N8 H8C 109.5
C7 O1 Dy1 158.8(10)
C7 O2 Dy2 131.4(10)
C14 O3 Dy1 124.1(9)
C14 O4 Dy2 162.8(10)
C21 O5 Dy2 126.6(8)
C21 O6 Dy1 164.4(9)
C28 O7 Dy2 159.7(9)
C28 O8 Dy1 129.0(9)
C35 O9 Dy3 126.1(9)
C35 O10 Dy4 160.6(9)
C42 O11 Dy4 130.0(8)
C42 O12 Dy3 157.9(9)
C49 O13 Dy4 133.0(9)
C49 O14 Dy3 155.4(9)
C56 O15 Dy4 157.5(9)
C56 O16 Dy3 131.1(10)

loop_
_geom_bond_atom_site_label_1
_geom_bond_atom_site_label_2
_geom_bond_distance
Dy1 O6 2.261(8)
Dy1 O1 2.281(9)
Dy1 O8 2.331(8)
Dy1 O3W 2.374(9)
Dy1 O3 2.374(8)
Dy1 O4W 2.433(9)
Dy1 O1W 2.434(9)
Dy1 O2W 2.441(8)
Dy2 O7 2.274(9)
Dy2 O4 2.275(10)
Dy2 O5 2.333(8)
Dy2 O2 2.355(9)
Dy2 O5W 2.363(10)
Dy2 O6W 2.397(9)
Dy2 O7W 2.448(9)
Dy2 O8W 2.457(11)
Dy3 O12 2.268(9)
Dy3 O14 2.297(8)
Dy3 O16 2.327(9)
Dy3 O9 2.383(8)
Dy3 O9W 2.394(8)
Dy3 O12W 2.418(8)
Dy3 O11W 2.443(9)
Dy3 O10W 2.451(8)
Dy4 O15 2.290(9)
Dy4 O10 2.291(10)
Dy4 O11 2.298(9)
Dy4 O13 2.327(9)
Dy4 O14W 2.404(8)
Dy4 O15W 2.420(9)
Dy4 O13W 2.427(9)
Dy4 O16W 2.456(9)
C1 C6 1.504(18)
C1 N1 1.543(15)
C1 C2 1.571(17)
C1 C7 1.573(18)
C2 C3 1.592(19)
C2 H2A 0.9900
C2 H2B 0.9900
C3 C4 1.47(2)
C3 H3A 0.9900
C3 H3B 0.9900
C4 C5 1.57(2)
C4 H4A 0.9900
C4 H4B 0.9900
C5 C6 1.56(2)
C5 H5A 0.9900
C5 H5B 0.9900
C6 H6A 0.9900
C6 H6B 0.9900
C7 O2 1.225(16)
C7 O1 1.268(16)
C8 C13 1.474(18)
C8 N2 1.514(16)
C8 C9 1.526(19)
C8 C14 1.57(2)
C9 C10 1.477(18)
C9 H9A 0.9900
C9 H9B 0.9900
C10 C11 1.44(2)
C10 H10A 0.9900
C10 H10B 0.9900
C11 C12 1.55(2)
C11 H11A 0.9900
C11 H11B 0.9900
C12 C13 1.549(19)
C12 H12A 0.9900
C12 H12B 0.9900
C13 H13A 0.9900
C13 H13B 0.9900
C14 O4 1.218(15)
C14 O3 1.263(15)
C15 N3 1.491(14)
C15 C16 1.513(15)
C15 C20 1.566(17)
C15 C21 1.578(16)
C16 C17 1.491(17)
C16 H16A 0.9900
C16 H16B 0.9900
C17 C18 1.460(19)
C17 H17A 0.9900
C17 H17B 0.9900
C18 C19 1.471(18)
C18 H18A 0.9900
C18 H18B 0.9900
C19 C20 1.514(17)
C19 H19A 0.9900
C19 H19B 0.9900
C20 H20A 0.9900
C20 H20B 0.9900
C21 O6 1.236(14)
C21 O5 1.301(14)
C22 N4 1.486(14)
C22 C23 1.524(16)
C22 C28 1.524(17)
C22 C27 1.553(17)
C23 C24 1.562(17)
C23 H23A 0.9900
C23 H23B 0.9900
C24 C25 1.500(18)
C24 H24A 0.9900
C24 H24B 0.9900
C25 C26 1.536(18)
C25 H25A 0.9900
C25 H25B 0.9900
C26 C27 1.511(17)
C26 H26A 0.9900
C26 H26B 0.9900
C27 H27A 0.9900
C27 H27B 0.9900
C28 O8 1.253(15)
C28 O7 1.267(15)
C29 C34 1.450(18)
C29 C30 1.480(18)
C29 N5 1.503(15)
C29 C35 1.517(18)
C30 C31 1.528(19)
C30 H30A 0.9900
C30 H30B 0.9900
C31 C32 1.49(2)
C31 H31A 0.9900
C31 H31B 0.9900
C32 C33 1.40(2)
C32 H32A 0.9900
C32 H32B 0.9900
C33 C34 1.56(2)
C33 H33A 0.9900
C33 H33B 0.9900
C34 H34A 0.9900
C34 H34B 0.9900
C35 O9 1.195(15)
C35 O10 1.279(15)
C36 N6 1.504(15)
C36 C41 1.510(16)
C36 C42 1.554(18)
C36 C37 1.572(18)
C37 C38 1.472(18)
C37 H37A 0.9900
C37 H37B 0.9900
C38 C39 1.525(19)
C38 H38A 0.9900
C38 H38B 0.9900
C39 C40 1.493(18)
C39 H39A 0.9900
C39 H39B 0.9900
C40 C41 1.489(16)
C40 H40A 0.9900
C40 H40B 0.9900
C41 H41A 0.9900
C41 H41B 0.9900
C42 O12 1.237(14)
C42 O11 1.331(15)
C43 C44 1.487(18)
C43 C49 1.511(18)
C43 N7 1.552(15)
C43 C48 1.554(18)
C44 C45 1.566(18)
C44 H44A 0.9900
C44 H44B 0.9900
C45 C46 1.506(18)
C45 H45A 0.9900
C45 H45B 0.9900
C46 C47 1.52(2)
C46 H46A 0.9900
C46 H46B 0.9900
C47 C48 1.557(19)
C47 H47A 0.9900
C47 H47B 0.9900
C48 H48A 0.9900
C48 H48B 0.9900
C49 O14 1.262(15)
C49 O13 1.295(15)
C50 N8 1.475(14)
C50 C56 1.514(19)
C50 C51 1.544(17)
C50 C55 1.583(16)
C51 C52 1.500(17)
C51 H51A 0.9900
C51 H51B 0.9900
C52 C53 1.478(18)
C52 H52A 0.9900
C52 H52B 0.9900
C53 C54 1.56(2)
C53 H53A 0.9900
C53 H53B 0.9900
C54 C55 1.558(18)
C54 H54A 0.9900
C54 H54B 0.9900
C55 H55A 0.9900
C55 H55B 0.9900
C56 O15 1.255(16)
C56 O16 1.260(15)
N1 H1A 0.9100
N1 H1B 0.9100
N1 H1C 0.9100
N2 H2C 0.9100
N2 H2D 0.9100
N2 H2E 0.9100
N3 H3C 0.9100
N3 H3D 0.9100
N3 H3E 0.9100
N4 H4C 0.9100
N4 H4D 0.9100
N4 H4E 0.9100
N5 H5C 0.9100
N5 H5D 0.9100
N5 H5E 0.9100
N6 H6C 0.9100
N6 H6D 0.9100
N6 H6E 0.9100
N7 H7A 0.9100
N7 H7B 0.9100
N7 H7C 0.9100
N8 H8A 0.9100
N8 H8B 0.9100
N8 H8C 0.9100
